data_7036363
loop_
_publ_author_name
'Pla, Daniel'
'Sadek, Omar'
'Cadet, Sarah'
'Mestre-Voegtl\'e, B\'eatrice'
'Gras, Emmanuel'

_publ_section_title
;
 Naphthylaminoborane: from structural switches to frustrated Lewis pair
 reactivity.
;
_journal_issue 42
_journal_name_full 'Dalton transactions (Cambridge, England : 2003)'
_journal_page_first 18340
_journal_page_last 18346
_journal_paper_doi 10.1039/c5dt02659h
_journal_volume 44
_journal_year 2015
_chemical_formula_moiety 'C20 H27 B N O2, C F3 O3 S  '
_chemical_formula_sum 'C21 H27 B F3 N O5 S'
_chemical_formula_weight 473.32
_chemical_name_systematic
'N,N-Dimethyl-6-(4,4,5,5-tetramethyl-1,3,2-dioxaborolan-2-yl)-1,2-dihydroacenaphthylen-5-ammonium trifluoromethanesulfonate '
_space_group_IT_number 2
_symmetry_cell_setting triclinic
_symmetry_space_group_name_Hall '-P 1'
_symmetry_space_group_name_H-M 'P -1'
_atom_sites_solution_hydrogens difmap
_atom_sites_solution_primary other
_audit_update_record
;
2015-05-27 deposited with the CCDC.
2015-09-02 downloaded from the CCDC.
;
_cell_angle_alpha 82.829(3)
_cell_angle_beta 82.555(3)
_cell_angle_gamma 69.131(4)
_cell_formula_units_Z 6
_cell_length_a 11.2629(5)
_cell_length_b 14.1537(5)
_cell_length_c 23.1015(7)
_cell_measurement_reflns_used 8271
_cell_measurement_temperature 100
_cell_measurement_theta_max 27
_cell_measurement_theta_min 3
_cell_volume 3399.7(2)
_computing_cell_refinement 'CrysAlis, (Oxford Diffraction, 2002)'
_computing_data_collection 'Gemini, (Oxford Diffraction, 2006)'
_computing_data_reduction 'CrysAlis, (Oxford Diffraction, 2002)'
_computing_molecular_graphics 'CAMERON (Watkin et al., 1996)'
_computing_publication_material 'CRYSTALS (Betteridge et al., 2003)'
_computing_structure_refinement 'CRYSTALS (Betteridge et al., 2003)'
_computing_structure_solution 'Superflip (Palatinus & Chapuis, 2007)'
_diffrn_ambient_temperature 100
_diffrn_measured_fraction_theta_full 0.972
_diffrn_measured_fraction_theta_max 0.886
_diffrn_measurement_device Area
_diffrn_measurement_device_type 'Oxford Diffraction Gemini'
_diffrn_measurement_method '\f & \w scans'
_diffrn_radiation_monochromator graphite
_diffrn_radiation_type 'Mo K\a'
_diffrn_radiation_wavelength 0.71073
_diffrn_reflns_av_R_equivalents 0.068
_diffrn_reflns_limit_h_max 14
_diffrn_reflns_limit_h_min -15
_diffrn_reflns_limit_k_max 18
_diffrn_reflns_limit_k_min -19
_diffrn_reflns_limit_l_max 31
_diffrn_reflns_limit_l_min -31
_diffrn_reflns_number 64803
_diffrn_reflns_theta_full 25.192
_diffrn_reflns_theta_max 29.293
_diffrn_reflns_theta_min 2.976
_diffrn_standards_number 0
_exptl_absorpt_coefficient_mu 0.200
_exptl_absorpt_correction_T_max 1.00
_exptl_absorpt_correction_T_min 0.98
_exptl_absorpt_correction_type multi-scan
_exptl_absorpt_process_details 'CrysAlis, (Oxford Diffraction, 2002)'
_exptl_crystal_colour colorless
_exptl_crystal_density_diffrn 1.387
_exptl_crystal_density_method 'not measured'
_exptl_crystal_description planar
_exptl_crystal_F_000 1488
_exptl_crystal_recrystallization_method 'Vapour diffusion crystalization in CHCl3-cyclohexane'
_exptl_crystal_size_max 0.200
_exptl_crystal_size_mid 0.100
_exptl_crystal_size_min 0.020
_refine_diff_density_max 2.48
_refine_diff_density_min -0.97
_refine_ls_extinction_method None
_refine_ls_goodness_of_fit_ref 1.0658
_refine_ls_hydrogen_treatment constr
_refine_ls_matrix_type full
_refine_ls_number_parameters 865
_refine_ls_number_reflns 8778
_refine_ls_number_restraints 0
_refine_ls_R_factor_all 0.1415
_refine_ls_R_factor_gt 0.0819
_refine_ls_shift/su_max 0.0006394
_refine_ls_shift/su_mean 0.0000235
_refine_ls_structure_factor_coef F
_refine_ls_weighting_details
;
 Method, part 1, Chebychev polynomial, (Watkin, 1994, Prince, 1982) 
 [weight] = 1.0/[A~0~*T~0~(x)+A~1~*T~1~(x) ... +A~n-1~]*T~n-1~(x)] 
 where A~i~ are the Chebychev coefficients listed below and x= Fcalc/Fmax 
 Method = Robust Weighting (Prince, 1982) 
 W = [weight] * [1-(deltaF/6*sigmaF)^2^]^2^ 
 A~i~ are: 
 21.5 9.43 16.5 8.42 
;
_refine_ls_weighting_scheme calc
_refine_ls_wR_factor_all 0.1220
_refine_ls_wR_factor_gt 0.0868
_refine_ls_wR_factor_ref 0.0831
_reflns_limit_h_max 15
_reflns_limit_h_min -15
_reflns_limit_k_max 19
_reflns_limit_k_min -18
_reflns_limit_l_max 31
_reflns_limit_l_min 0
_reflns_number_gt 9732
_reflns_number_total 16467
_reflns_threshold_expression I>2.0\s(I)
_oxford_refine_ls_r_factor_ref 0.0737
_oxford_reflns_number_all 16432
_oxford_reflns_threshold_expression_ref I>2.5\s(I)
_cod_data_source_file c5dt02659h2.cif
_cod_data_source_block 1
_cod_depositor_comments
;
The following automatic conversions were performed:

'_atom_sites_solution_primary' value 'Other' changed to 'other'
according to
/usr/data/users/saulius/crontab/automatic-downloads/rss-feeds/RSC/lib/dictionaries/cif_core.dic
dictionary named 'cif_core.dic' version 2.4.2 from 2011-04-26.

Automatic conversion script
Id: cif_fix_values 3271 2015-04-21 07:52:19Z andrius 

 Adding full bibliography for 7036360--7036367.cif.
;
_cod_original_sg_symbol_H-M 'P -1 '
_cod_original_formula_sum 'C21 H27 B1 F3 N1 O5 S1'
_cod_database_code 7036363

loop_
_symmetry_equiv_pos_as_xyz
x,y,z
-x,-y,-z

loop_
_atom_site_label
_atom_site_type_symbol
_atom_site_fract_x
_atom_site_fract_y
_atom_site_fract_z
_atom_site_U_iso_or_equiv
_atom_site_occupancy
_atom_site_adp_type
_atom_site_refinement_flags_posn
C1 C 0.6033(4) 0.5917(3) 0.86511(16) 0.0238 1.0000 Uani .
C2 C 0.6159(4) 0.5410(3) 0.80806(16) 0.0225 1.0000 Uani .
C3 C 0.6311(4) 0.3546(3) 0.79806(16) 0.0239 1.0000 Uani .
C4 C 0.6493(4) 0.2591(3) 0.82885(16) 0.0235 1.0000 Uani .
C5 C 0.6650(4) 0.2425(3) 0.88801(16) 0.0196 1.0000 Uani .
C6 C 0.6814(3) 0.3184(3) 0.98345(15) 0.0196 1.0000 Uani .
C7 C 0.6766(4) 0.4079(3) 1.00374(15) 0.0226 1.0000 Uani .
C8 C 0.6536(4) 0.5020(3) 0.96973(16) 0.0232 1.0000 Uani .
C9 C 0.6277(3) 0.4322(3) 0.82804(15) 0.0189 1.0000 Uani .
C10 C 0.6634(3) 0.3198(3) 0.92215(16) 0.0183 1.0000 Uani .
C11 C 0.6351(4) 0.5045(3) 0.91229(16) 0.0198 1.0000 Uani .
C12 C 0.6419(3) 0.4151(3) 0.88898(15) 0.0171 1.0000 Uani .
C13 C 0.5811(5) 0.1008(4) 0.9119(2) 0.0405 1.0000 Uani .
C14 C 0.8127(5) 0.0653(4) 0.8901(2) 0.0431 1.0000 Uani .
C15 C 0.7244(4) 0.0746(3) 1.08299(18) 0.0284 1.0000 Uani .
C16 C 0.7318(5) 0.1496(3) 1.12546(18) 0.0333 1.0000 Uani .
C17 C 0.5962(5) 0.0609(4) 1.0852(3) 0.0501 1.0000 Uani .
C18 C 0.8271(5) -0.0263(3) 1.0860(2) 0.0386 1.0000 Uani .
C19 C 0.6400(7) 0.1553(4) 1.1801(2) 0.0632 1.0000 Uani .
C20 C 0.8635(6) 0.1324(4) 1.1397(2) 0.0483 1.0000 Uani .
C21 C 0.2741(4) 0.4329(3) 0.88210(16) 0.0235 1.0000 Uani .
C22 C 0.2725(4) 0.5303(3) 0.84292(16) 0.0240 1.0000 Uani .
C23 C 0.3251(3) 0.5508(3) 0.72917(16) 0.0197 1.0000 Uani .
C24 C 0.3615(4) 0.4982(3) 0.67805(16) 0.0206 1.0000 Uani .
C25 C 0.3744(3) 0.3976(3) 0.67908(15) 0.0175 1.0000 Uani .
C26 C 0.3568(3) 0.2353(3) 0.74136(15) 0.0172 1.0000 Uani .
C27 C 0.3348(3) 0.1985(3) 0.79874(16) 0.0200 1.0000 Uani .
C28 C 0.3062(4) 0.2549(3) 0.84808(15) 0.0211 1.0000 Uani .
C29 C 0.3047(3) 0.4991(3) 0.78096(15) 0.0182 1.0000 Uani .
C30 C 0.3501(3) 0.3396(3) 0.73175(14) 0.0149 1.0000 Uani .
C31 C 0.2981(3) 0.3533(3) 0.83922(15) 0.0186 1.0000 Uani .
C32 C 0.3169(3) 0.3959(3) 0.78172(15) 0.0170 1.0000 Uani .
C33 C 0.5675(5) 0.3212(4) 0.6157(2) 0.0413 1.0000 Uani .
C34 C 0.3674(5) 0.4073(3) 0.57036(17) 0.0389 1.0000 Uani .
C35 C 0.4202(4) 0.0796(3) 0.60933(16) 0.0232 1.0000 Uani .
C36 C 0.4046(4) 0.0029(3) 0.66233(16) 0.0220 1.0000 Uani .
C41 C 0.0120(4) 0.2380(3) 0.77944(19) 0.0284 1.0000 Uani .
C42 C -0.0176(4) 0.2849(3) 0.83918(18) 0.0248 1.0000 Uani .
C43 C -0.0642(4) 0.4735(3) 0.85867(16) 0.0234 1.0000 Uani .
C44 C -0.0765(4) 0.5709(3) 0.83103(16) 0.0224 1.0000 Uani .
C45 C -0.0578(3) 0.5886(3) 0.77126(15) 0.0188 1.0000 Uani .
C46 C 0.0128(4) 0.5106(3) 0.67046(16) 0.0213 1.0000 Uani .
C47 C 0.0442(4) 0.4195(3) 0.64527(17) 0.0291 1.0000 Uani .
C48 C 0.0446(4) 0.3273(3) 0.67534(18) 0.0303 1.0000 Uani .
C49 C -0.0327(3) 0.3951(3) 0.82430(16) 0.0212 1.0000 Uani .
C50 C -0.0193(3) 0.5090(3) 0.73314(15) 0.0186 1.0000 Uani .
C51 C 0.0175(4) 0.3243(3) 0.73476(18) 0.0237 1.0000 Uani .
C52 C -0.0121(3) 0.4136(3) 0.76295(16) 0.0199 1.0000 Uani .
C53 C -0.2276(4) 0.7561(3) 0.75807(17) 0.0247 1.0000 Uani .
C54 C -0.0104(4) 0.7477(3) 0.77182(16) 0.0228 1.0000 Uani .
C55 C 0.0089(4) 0.7586(3) 0.58118(16) 0.0249 1.0000 Uani .
C56 C 0.0646(4) 0.6772(3) 0.53563(17) 0.0305 1.0000 Uani .
C61 C 0.8781(5) 0.1097(4) 0.6433(2) 0.0415 1.0000 Uani .
C69 C 0.6715(5) 0.5991(4) 0.6171(2) 0.0418 1.0000 Uani .
C77 C 0.0910(6) 0.2973(5) 1.0204(2) 0.0637 1.0000 Uani .
F62 F 0.8641(4) 0.2052(3) 0.65130(17) 0.0759 1.0000 Uani .
F63 F 0.8152(3) 0.1138(2) 0.59733(11) 0.0411 1.0000 Uani .
F64 F 0.9984(3) 0.0603(4) 0.62854(18) 0.0836 1.0000 Uani .
F70 F 0.7137(3) 0.6558(2) 0.64564(15) 0.0607 1.0000 Uani .
F71 F 0.6630(4) 0.5209(2) 0.65476(15) 0.0627 1.0000 Uani .
F72 F 0.7616(3) 0.5608(3) 0.57443(17) 0.0685 1.0000 Uani .
F78 F 0.0836(4) 0.4011(3) 1.02723(17) 0.0842 1.0000 Uani .
F79 F 0.0022(4) 0.2960(5) 1.05613(17) 0.1115 1.0000 Uani .
F80 F 0.0765(3) 0.3053(2) 0.96560(11) 0.0468 1.0000 Uani .
S65 S 0.81663(12) 0.04972(8) 0.70925(4) 0.0321 1.0000 Uani .
S73 S 0.52017(11) 0.67183(8) 0.58865(4) 0.0306 1.0000 Uani .
S81 S 0.24837(12) 0.21705(7) 1.03962(4) 0.0316 1.0000 Uani .
O1 O 0.7408(3) 0.1288(2) 1.02508(12) 0.0266 1.0000 Uani .
O2 O 0.6881(3) 0.2469(2) 1.09072(12) 0.0306 1.0000 Uani .
O66 O 0.6870(4) 0.1177(3) 0.71896(15) 0.0498 1.0000 Uani .
O67 O 0.8289(3) -0.0469(2) 0.69107(13) 0.0368 1.0000 Uani .
O68 O 0.9005(4) 0.0458(3) 0.75174(16) 0.0603 1.0000 Uani .
O74 O 0.4940(4) 0.5969(3) 0.56033(13) 0.0438 1.0000 Uani .
O75 O 0.4372(4) 0.7056(3) 0.64013(16) 0.0476 1.0000 Uani .
O76 O 0.5491(4) 0.7493(3) 0.54943(15) 0.0457 1.0000 Uani .
O82 O 0.2481(5) 0.2208(4) 1.09977(17) 0.1036 1.0000 Uani .
O83 O 0.2668(5) 0.1257(3) 1.0187(2) 0.0709 1.0000 Uani .
O84 O 0.3377(5) 0.2610(4) 1.0025(2) 0.0798 1.0000 Uani .
B1 B 0.7041(4) 0.2303(3) 1.03293(19) 0.0234 1.0000 Uani .
B21 B 0.3806(4) 0.1552(3) 0.69632(18) 0.0198 1.0000 Uani .
B41 B 0.0224(4) 0.5997(3) 0.62503(18) 0.0227 1.0000 Uani .
N10 N 0.6894(3) 0.1366(2) 0.91437(14) 0.0227 1.0000 Uani .
N21 N 0.4259(3) 0.3491(2) 0.62381(13) 0.0210 1.0000 Uani .
N41 N -0.0878(3) 0.6965(2) 0.74864(13) 0.0193 1.0000 Uani .
O210 O 0.3670(6) 0.1793(5) 0.6376(3) 0.0210 0.5000 Uani .
O21 O 0.4223(6) 0.1631(5) 0.6387(3) 0.0210 0.5000 Uani .
O22 O 0.3528(6) 0.0666(5) 0.7101(3) 0.0210 0.5000 Uani .
O220 O 0.4126(6) 0.0552(5) 0.7142(3) 0.0210 0.5000 Uani .
C37 C 0.5453(9) 0.0402(8) 0.5696(4) 0.0304 0.5000 Uani .
C370 C 0.5567(9) 0.0658(8) 0.5875(4) 0.0304 0.5000 Uani .
C390 C 0.5138(10) -0.0971(7) 0.6632(4) 0.0294 0.5000 Uani .
C39 C 0.5305(10) -0.0758(7) 0.6786(4) 0.0294 0.5000 Uani .
C38 C 0.3090(10) 0.1199(8) 0.5721(4) 0.0304 0.5000 Uani .
C380 C 0.3398(10) 0.0916(8) 0.5591(4) 0.0304 0.5000 Uani .
C400 C 0.2749(9) -0.0083(7) 0.6708(4) 0.0294 0.5000 Uani .
C40 C 0.3089(9) -0.0489(7) 0.6543(4) 0.0294 0.5000 Uani .
O42 O 0.0926(4) 0.5781(4) 0.57354(19) 0.0236 0.7000 Uani .
O410 O 0.0063(11) 0.6974(11) 0.6343(6) 0.0236 0.3000 Uani .
C60 C 0.1869(8) 0.6732(6) 0.5009(3) 0.0359 0.7000 Uani .
C600 C 0.2102(19) 0.6651(14) 0.5207(7) 0.0359 0.3000 Uani .
C580 C 0.0802(17) 0.8316(13) 0.5860(7) 0.0361 0.3000 Uani .
C58 C 0.1152(7) 0.7840(5) 0.6042(3) 0.0361 0.7000 Uani .
C59 C -0.0359(8) 0.6748(6) 0.4976(3) 0.0456 0.7000 Uani .
C590 C -0.002(2) 0.7042(14) 0.4786(7) 0.0456 0.3000 Uani .
C570 C -0.1385(16) 0.8296(13) 0.5730(7) 0.0278 0.3000 Uani .
C57 C -0.0981(7) 0.8478(5) 0.5631(3) 0.0278 0.7000 Uani .
O420 O 0.0482(11) 0.5921(9) 0.5643(5) 0.0236 0.3000 Uani .
O41 O -0.0385(4) 0.7014(4) 0.6326(2) 0.0236 0.7000 Uani .
H11 H 0.6623 0.6288 0.8626 0.0303 1.0000 Uiso R
H12 H 0.5157 0.6371 0.8731 0.0301 1.0000 Uiso R
H22 H 0.6924 0.5426 0.7838 0.0281 1.0000 Uiso R
H21 H 0.5410 0.5749 0.7860 0.0281 1.0000 Uiso R
H31 H 0.6213 0.3643 0.7577 0.0312 1.0000 Uiso R
H41 H 0.6519 0.2045 0.8088 0.0291 1.0000 Uiso R
H71 H 0.6891 0.4066 1.0436 0.0278 1.0000 Uiso R
H81 H 0.6526 0.5598 0.9860 0.0283 1.0000 Uiso R
H132 H 0.6012 0.0337 0.9327 0.0660 1.0000 Uiso R
H131 H 0.5041 0.1478 0.9307 0.0660 1.0000 Uiso R
H133 H 0.5726 0.0973 0.8707 0.0659 1.0000 Uiso R
H142 H 0.8282 -0.0003 0.9114 0.0720 1.0000 Uiso R
H141 H 0.8805 0.0905 0.8947 0.0721 1.0000 Uiso R
H143 H 0.8082 0.0611 0.8490 0.0722 1.0000 Uiso R
H173 H 0.5945 0.0248 1.0525 0.0811 1.0000 Uiso R
H172 H 0.5826 0.0232 1.1215 0.0810 1.0000 Uiso R
H171 H 0.5287 0.1266 1.0840 0.0809 1.0000 Uiso R
H183 H 0.8155 -0.0675 1.0594 0.0581 1.0000 Uiso R
H182 H 0.8241 -0.0576 1.1249 0.0579 1.0000 Uiso R
H181 H 0.9080 -0.0175 1.0762 0.0579 1.0000 Uiso R
H193 H 0.6448 0.2065 1.2027 0.0980 1.0000 Uiso R
H192 H 0.6660 0.0902 1.2018 0.0980 1.0000 Uiso R
H191 H 0.5549 0.1723 1.1680 0.0981 1.0000 Uiso R
H203 H 0.8616 0.1898 1.1584 0.0770 1.0000 Uiso R
H202 H 0.8913 0.0722 1.1665 0.0767 1.0000 Uiso R
H201 H 0.9203 0.1247 1.1042 0.0770 1.0000 Uiso R
H211 H 0.3429 0.4114 0.9076 0.0310 1.0000 Uiso R
H212 H 0.1920 0.4431 0.9055 0.0311 1.0000 Uiso R
H222 H 0.3358 0.5556 0.8530 0.0312 1.0000 Uiso R
H221 H 0.1885 0.5828 0.8473 0.0311 1.0000 Uiso R
H231 H 0.3164 0.6197 0.7272 0.0240 1.0000 Uiso R
H241 H 0.3790 0.5322 0.6423 0.0260 1.0000 Uiso R
H271 H 0.3396 0.1308 0.8055 0.0251 1.0000 Uiso R
H281 H 0.2932 0.2255 0.8857 0.0262 1.0000 Uiso R
H333 H 0.5997 0.2844 0.5818 0.0639 1.0000 Uiso R
H332 H 0.6045 0.2803 0.6498 0.0641 1.0000 Uiso R
H331 H 0.5872 0.3822 0.6107 0.0642 1.0000 Uiso R
H343 H 0.3922 0.3638 0.5388 0.0599 1.0000 Uiso R
H342 H 0.3980 0.4635 0.5602 0.0601 1.0000 Uiso R
H341 H 0.2758 0.4319 0.5784 0.0600 1.0000 Uiso R
H411 H 0.0941 0.1825 0.7778 0.0350 1.0000 Uiso R
H412 H -0.0552 0.2137 0.7724 0.0351 1.0000 Uiso R
H422 H 0.0536 0.2519 0.8633 0.0299 1.0000 Uiso R
H421 H -0.0959 0.2779 0.8597 0.0302 1.0000 Uiso R
H431 H -0.0767 0.4631 0.8997 0.0289 1.0000 Uiso R
H441 H -0.0997 0.6259 0.8541 0.0270 1.0000 Uiso R
H471 H 0.0653 0.4209 0.6045 0.0373 1.0000 Uiso R
H481 H 0.0645 0.2693 0.6555 0.0371 1.0000 Uiso R
H532 H -0.2426 0.8227 0.7386 0.0409 1.0000 Uiso R
H531 H -0.2504 0.7598 0.7995 0.0409 1.0000 Uiso R
H533 H -0.2751 0.7224 0.7418 0.0408 1.0000 Uiso R
H542 H -0.0279 0.8147 0.7524 0.0380 1.0000 Uiso R
H541 H -0.0345 0.7526 0.8132 0.0381 1.0000 Uiso R
H543 H 0.0790 0.7089 0.7647 0.0378 1.0000 Uiso R
H5701 H -0.1420 0.8706 0.5370 0.0420 0.3000 Uiso R
H5702 H -0.1685 0.8717 0.6046 0.0420 0.3000 Uiso R
H5703 H -0.1906 0.7895 0.5732 0.0420 0.3000 Uiso R
H571 H -0.0700 0.8851 0.5305 0.0420 0.7000 Uiso R
H572 H -0.1323 0.8900 0.5945 0.0420 0.7000 Uiso R
H573 H -0.1620 0.8258 0.5523 0.0420 0.7000 Uiso R
H5801 H 0.0850 0.8748 0.5515 0.0520 0.3000 Uiso R
H5802 H 0.0497 0.8710 0.6187 0.0520 0.3000 Uiso R
H5803 H 0.1626 0.7834 0.5918 0.0520 0.3000 Uiso R
H581 H 0.1513 0.8211 0.5745 0.0520 0.7000 Uiso R
H582 H 0.0789 0.8238 0.6365 0.0520 0.7000 Uiso R
H583 H 0.1798 0.7231 0.6168 0.0520 0.7000 Uiso R
H6001 H 0.2532 0.6503 0.5552 0.0600 0.3000 Uiso R
H6002 H 0.2269 0.7201 0.4975 0.0600 0.3000 Uiso R
H6003 H 0.2397 0.6070 0.4990 0.0600 0.3000 Uiso R
H601 H 0.2447 0.6731 0.5275 0.0600 0.7000 Uiso R
H603 H 0.2226 0.6143 0.4799 0.0600 0.7000 Uiso R
H5901 H 0.0073 0.7629 0.4564 0.0785 0.3000 Uiso R
H5902 H -0.0891 0.7167 0.4914 0.0785 0.3000 Uiso R
H5903 H 0.0290 0.6487 0.4549 0.0785 0.3000 Uiso R
H591 H -0.0586 0.7360 0.4727 0.0785 0.7000 Uiso R
H592 H -0.1096 0.6700 0.5212 0.0785 0.7000 Uiso R
H593 H -0.0010 0.6185 0.4745 0.0785 0.7000 Uiso R
H4001 H 0.2666 -0.0406 0.6387 0.0382 0.5000 Uiso R
H4002 H 0.2674 -0.0486 0.7063 0.0382 0.5000 Uiso R
H4003 H 0.2096 0.0565 0.6722 0.0382 0.5000 Uiso R
H401 H 0.3402 -0.0920 0.6232 0.0382 0.5000 Uiso R
H402 H 0.2957 -0.0877 0.6896 0.0382 0.5000 Uiso R
H403 H 0.2304 0.0024 0.6454 0.0382 0.5000 Uiso R
H3901 H 0.5930 -0.0860 0.6585 0.0382 0.5000 Uiso R
H3902 H 0.5071 -0.1356 0.6994 0.0382 0.5000 Uiso R
H3903 H 0.5093 -0.1331 0.6320 0.0382 0.5000 Uiso R
H391 H 0.5882 -0.0424 0.6828 0.0382 0.5000 Uiso R
H392 H 0.5165 -0.1124 0.7146 0.0382 0.5000 Uiso R
H393 H 0.5655 -0.1216 0.6489 0.0382 0.5000 Uiso R
H3701 H 0.5933 0.0038 0.5694 0.0387 0.5000 Uiso R
H3702 H 0.6039 0.0640 0.6191 0.0387 0.5000 Uiso R
H3703 H 0.5588 0.1206 0.5595 0.0387 0.5000 Uiso R
H371 H 0.6141 0.0141 0.5936 0.0387 0.5000 Uiso R
H372 H 0.5553 0.0951 0.5437 0.0387 0.5000 Uiso R
H373 H 0.5445 -0.0118 0.5474 0.0387 0.5000 Uiso R
H381 H 0.3257 0.1657 0.5412 0.0387 0.5000 Uiso R
H382 H 0.2344 0.1546 0.5959 0.0387 0.5000 Uiso R
H383 H 0.2964 0.0658 0.5562 0.0387 0.5000 Uiso R
H3801 H 0.3703 0.0303 0.5403 0.0387 0.5000 Uiso R
H3802 H 0.2535 0.1047 0.5743 0.0387 0.5000 Uiso R
H3803 H 0.3453 0.1461 0.5316 0.0387 0.5000 Uiso R
H101 H 0.6966 0.1374 0.9509 0.0275 1.0000 Uiso R
H213 H 0.4107 0.2931 0.6277 0.0256 1.0000 Uiso R
H413 H -0.0686 0.6970 0.7114 0.0231 1.0000 Uiso R
H602 H 0.1726 0.7319 0.4740 0.0600 0.7000 Uiso R

loop_
_atom_site_aniso_label
_atom_site_aniso_U_11
_atom_site_aniso_U_22
_atom_site_aniso_U_33
_atom_site_aniso_U_23
_atom_site_aniso_U_13
_atom_site_aniso_U_12
C1 0.025(2) 0.0180(18) 0.0259(19) 0.0019(15) -0.0020(15) -0.0054(15)
C2 0.022(2) 0.0212(19) 0.0235(18) 0.0034(14) -0.0052(15) -0.0071(15)
C3 0.027(2) 0.032(2) 0.0150(16) -0.0015(15) -0.0045(14) -0.0117(17)
C4 0.023(2) 0.027(2) 0.0238(19) -0.0099(15) -0.0024(15) -0.0097(16)
C5 0.0212(19) 0.0164(17) 0.0204(17) -0.0025(14) -0.0011(14) -0.0053(14)
C6 0.0203(19) 0.0192(18) 0.0195(17) -0.0031(14) -0.0022(14) -0.0064(15)
C7 0.029(2) 0.027(2) 0.0127(16) -0.0005(14) -0.0017(14) -0.0110(16)
C8 0.034(2) 0.0153(17) 0.0235(18) -0.0059(14) -0.0008(16) -0.0108(16)
C9 0.0156(18) 0.0213(18) 0.0170(16) 0.0032(13) -0.0039(13) -0.0036(14)
C10 0.0123(17) 0.0200(18) 0.0224(17) -0.0004(14) -0.0025(13) -0.0055(14)
C11 0.0217(19) 0.0180(17) 0.0195(17) 0.0000(13) -0.0023(14) -0.0071(15)
C12 0.0155(17) 0.0182(17) 0.0177(16) -0.0001(13) -0.0029(13) -0.0062(14)
C13 0.039(3) 0.035(2) 0.053(3) 0.009(2) -0.020(2) -0.020(2)
C14 0.036(3) 0.027(2) 0.055(3) -0.004(2) 0.006(2) -0.001(2)
C15 0.032(2) 0.028(2) 0.027(2) 0.0079(16) -0.0105(17) -0.0143(18)
C16 0.049(3) 0.020(2) 0.026(2) 0.0079(16) -0.0041(18) -0.0085(19)
C17 0.045(3) 0.053(3) 0.057(3) 0.021(3) -0.020(2) -0.027(3)
C18 0.064(3) 0.019(2) 0.037(2) 0.0078(17) -0.025(2) -0.017(2)
C19 0.102(5) 0.034(3) 0.033(3) 0.009(2) 0.010(3) -0.009(3)
C20 0.075(4) 0.029(2) 0.051(3) 0.002(2) -0.034(3) -0.022(2)
C21 0.031(2) 0.0234(19) 0.0161(17) -0.0047(14) -0.0010(15) -0.0088(16)
C22 0.027(2) 0.030(2) 0.0179(17) -0.0069(15) -0.0024(15) -0.0109(16)
C23 0.0208(19) 0.0152(17) 0.0218(17) -0.0051(13) -0.0018(14) -0.0036(14)
C24 0.025(2) 0.0194(18) 0.0173(17) 0.0002(14) -0.0030(14) -0.0075(15)
C25 0.0195(18) 0.0180(17) 0.0156(16) -0.0045(13) -0.0003(13) -0.0067(14)
C26 0.0163(18) 0.0207(17) 0.0150(16) -0.0008(13) -0.0028(13) -0.0065(14)
C27 0.0188(18) 0.0192(18) 0.0207(17) -0.0017(14) -0.0018(14) -0.0050(14)
C28 0.0221(19) 0.0241(19) 0.0153(16) 0.0022(14) -0.0024(14) -0.0068(15)
C29 0.0149(18) 0.0232(18) 0.0179(16) -0.0076(14) -0.0030(13) -0.0059(14)
C30 0.0116(16) 0.0192(17) 0.0148(15) -0.0026(13) -0.0035(12) -0.0052(13)
C31 0.0145(17) 0.0253(19) 0.0154(16) -0.0033(13) -0.0033(13) -0.0050(14)
C32 0.0156(17) 0.0198(18) 0.0159(16) -0.0012(13) -0.0031(13) -0.0059(14)
C33 0.036(3) 0.042(3) 0.044(3) -0.023(2) 0.010(2) -0.009(2)
C34 0.059(3) 0.034(2) 0.0161(19) -0.0041(17) -0.0070(19) -0.005(2)
C35 0.031(2) 0.0199(18) 0.0193(17) -0.0040(14) -0.0080(15) -0.0062(16)
C36 0.025(2) 0.0220(18) 0.0191(17) -0.0051(14) -0.0058(14) -0.0056(15)
C41 0.025(2) 0.0214(19) 0.040(2) 0.0018(17) -0.0072(17) -0.0097(16)
C42 0.0185(19) 0.0202(19) 0.034(2) 0.0037(15) -0.0033(15) -0.0057(15)
C43 0.026(2) 0.0233(19) 0.0176(17) 0.0050(14) -0.0036(15) -0.0069(16)
C44 0.024(2) 0.0240(19) 0.0183(17) -0.0020(14) -0.0056(14) -0.0060(16)
C45 0.0216(19) 0.0154(17) 0.0178(16) 0.0024(13) -0.0045(14) -0.0046(14)
C46 0.023(2) 0.0248(19) 0.0181(17) -0.0057(14) -0.0033(14) -0.0090(15)
C47 0.039(2) 0.033(2) 0.0188(18) -0.0070(16) -0.0012(16) -0.0145(19)
C48 0.036(2) 0.027(2) 0.032(2) -0.0114(17) -0.0045(18) -0.0128(18)
C49 0.0139(18) 0.0253(19) 0.0220(18) 0.0015(14) -0.0041(14) -0.0042(15)
C50 0.0167(18) 0.0211(18) 0.0194(17) -0.0026(14) -0.0071(13) -0.0062(14)
C51 0.0175(19) 0.0193(18) 0.035(2) -0.0004(15) -0.0064(15) -0.0069(15)
C52 0.0161(18) 0.0201(18) 0.0243(18) -0.0005(14) -0.0076(14) -0.0059(14)
C53 0.024(2) 0.0221(19) 0.0269(19) 0.0030(15) -0.0086(15) -0.0057(16)
C54 0.028(2) 0.0212(18) 0.0225(18) 0.0013(14) -0.0088(15) -0.0114(16)
C55 0.035(2) 0.025(2) 0.0136(16) 0.0015(14) -0.0005(15) -0.0118(17)
C56 0.040(2) 0.028(2) 0.0158(18) -0.0002(15) -0.0008(16) -0.0025(18)
C61 0.047(3) 0.042(3) 0.045(3) 0.015(2) -0.021(2) -0.029(2)
C69 0.050(3) 0.035(3) 0.043(3) -0.009(2) -0.009(2) -0.014(2)
C77 0.055(3) 0.071(4) 0.019(2) 0.003(2) 0.004(2) 0.030(3)
F62 0.126(3) 0.056(2) 0.077(2) 0.0228(18) -0.044(2) -0.069(2)
F63 0.0528(17) 0.0421(15) 0.0289(13) 0.0090(11) -0.0128(12) -0.0181(13)
F64 0.0362(19) 0.124(4) 0.084(3) 0.041(2) -0.0072(17) -0.035(2)
F70 0.069(2) 0.0548(19) 0.072(2) -0.0152(17) -0.0268(18) -0.0289(17)
F71 0.090(3) 0.0407(17) 0.059(2) 0.0131(15) -0.0339(18) -0.0213(17)
F72 0.049(2) 0.060(2) 0.087(3) -0.0343(19) 0.0139(18) -0.0063(16)
F78 0.105(3) 0.052(2) 0.070(2) -0.0165(18) -0.028(2) 0.015(2)
F79 0.042(2) 0.228(6) 0.054(2) 0.025(3) -0.0042(18) -0.046(3)
F80 0.0548(18) 0.0524(17) 0.0278(13) -0.0034(12) -0.0180(12) -0.0073(14)
S65 0.0534(7) 0.0271(5) 0.0212(5) -0.0019(4) -0.0079(4) -0.0191(5)
S73 0.0399(6) 0.0305(5) 0.0234(5) 0.0004(4) 0.0024(4) -0.0175(5)
S81 0.0514(7) 0.0168(5) 0.0218(5) -0.0043(4) -0.0141(4) -0.0015(4)
O1 0.0366(16) 0.0214(14) 0.0237(13) 0.0039(11) -0.0079(12) -0.0125(12)
O2 0.0460(18) 0.0212(14) 0.0206(14) 0.0017(11) -0.0032(12) -0.0079(13)
O66 0.061(2) 0.043(2) 0.0419(19) -0.0211(16) 0.0071(17) -0.0127(18)
O67 0.062(2) 0.0226(15) 0.0269(15) -0.0003(12) 0.0004(14) -0.0181(15)
O68 0.095(3) 0.060(2) 0.040(2) 0.0046(17) -0.035(2) -0.037(2)
O74 0.065(2) 0.056(2) 0.0260(16) -0.0012(14) -0.0057(15) -0.0400(19)
O75 0.057(2) 0.0352(18) 0.052(2) -0.0134(15) 0.0226(17) -0.0235(17)
O76 0.063(2) 0.0407(19) 0.0353(17) 0.0076(14) 0.0028(16) -0.0271(17)
O82 0.099(4) 0.116(4) 0.0250(19) -0.020(2) -0.021(2) 0.059(3)
O83 0.096(3) 0.0251(18) 0.089(3) -0.0179(19) -0.059(3) 0.0035(19)
O84 0.087(3) 0.072(3) 0.088(3) 0.034(3) -0.034(3) -0.041(3)
B1 0.022(2) 0.025(2) 0.025(2) -0.0023(17) -0.0046(17) -0.0083(17)
B21 0.018(2) 0.019(2) 0.0200(19) 0.0009(15) -0.0044(15) -0.0044(16)
B41 0.024(2) 0.027(2) 0.0181(19) -0.0055(16) -0.0034(16) -0.0075(18)
N10 0.0280(18) 0.0169(15) 0.0236(16) -0.0049(12) -0.0062(13) -0.0059(13)
N21 0.0282(17) 0.0197(15) 0.0143(14) -0.0009(12) 0.0008(12) -0.0086(13)
N41 0.0240(17) 0.0204(15) 0.0127(13) -0.0015(11) -0.0051(12) -0.0055(13)
O210 0.029(3) 0.0192(16) 0.0165(11) -0.0028(11) -0.006(2) -0.009(2)
O21 0.029(3) 0.0192(16) 0.0165(11) -0.0028(11) -0.006(2) -0.009(2)
O22 0.029(3) 0.0192(16) 0.0165(11) -0.0028(11) -0.006(2) -0.009(2)
O220 0.029(3) 0.0192(16) 0.0165(11) -0.0028(11) -0.006(2) -0.009(2)
C37 0.036(3) 0.036(4) 0.018(3) -0.002(2) -0.008(2) -0.010(2)
C370 0.036(3) 0.036(4) 0.018(3) -0.002(2) -0.008(2) -0.010(2)
C390 0.039(3) 0.022(3) 0.029(3) -0.004(2) -0.008(2) -0.010(2)
C39 0.039(3) 0.022(3) 0.029(3) -0.004(2) -0.008(2) -0.010(2)
C38 0.036(3) 0.036(4) 0.018(3) -0.002(2) -0.008(2) -0.010(2)
C380 0.036(3) 0.036(4) 0.018(3) -0.002(2) -0.008(2) -0.010(2)
C400 0.039(3) 0.022(3) 0.029(3) -0.004(2) -0.008(2) -0.010(2)
C40 0.039(3) 0.022(3) 0.029(3) -0.004(2) -0.008(2) -0.010(2)
O42 0.028(2) 0.0222(13) 0.0147(12) -0.0001(9) -0.0021(15) -0.0014(19)
O410 0.028(2) 0.0222(13) 0.0147(12) -0.0001(9) -0.0021(15) -0.0014(19)
C60 0.052(3) 0.032(2) 0.015(3) -0.002(2) -0.003(2) -0.004(2)
C600 0.052(3) 0.032(2) 0.015(3) -0.002(2) -0.003(2) -0.004(2)
C580 0.046(3) 0.035(2) 0.026(2) 0.0016(17) -0.0011(17) -0.0146(19)
C58 0.046(3) 0.035(2) 0.026(2) 0.0016(17) -0.0011(17) -0.0146(19)
C59 0.064(3) 0.044(2) 0.022(3) -0.001(2) 0.003(2) -0.015(2)
C590 0.064(3) 0.044(2) 0.022(3) -0.001(2) 0.003(2) -0.015(2)
C570 0.037(3) 0.027(2) 0.018(2) 0.0023(17) -0.0003(17) -0.0117(19)
C57 0.037(3) 0.027(2) 0.018(2) 0.0023(17) -0.0003(17) -0.0117(19)
O420 0.028(2) 0.0222(13) 0.0147(12) -0.0001(9) -0.0021(15) -0.0014(19)
O41 0.028(2) 0.0222(13) 0.0147(12) -0.0001(9) -0.0021(15) -0.0014(19)

loop_
_atom_type_symbol
_atom_type_scat_dispersion_real
_atom_type_scat_dispersion_imag
_atom_type_scat_Cromer_Mann_a1
_atom_type_scat_Cromer_Mann_b1
_atom_type_scat_Cromer_Mann_a2
_atom_type_scat_Cromer_Mann_b2
_atom_type_scat_Cromer_Mann_a3
_atom_type_scat_Cromer_Mann_b3
_atom_type_scat_Cromer_Mann_a4
_atom_type_scat_Cromer_Mann_b4
_atom_type_scat_Cromer_Mann_c
_atom_type_scat_source
C 0.0033 0.0016 2.3100 20.8439 1.0200 10.2075 1.5886 0.5687 0.8650 51.6512 0.2156 'International Tables Vol C 4.2.6.8 and 6.1.1.4'
H 0.0000 0.0000 0.4930 10.5109 0.3229 26.1257 0.1402 3.1424 0.0408 57.7998 0.0030 'International Tables Vol C 4.2.6.8 and 6.1.1.4'
N 0.0061 0.0033 12.2126 0.0057 3.1322 9.8933 2.0125 28.9975 1.1663 0.5826 -11.5290 'International Tables Vol C 4.2.6.8 and 6.1.1.4'
O 0.0106 0.0060 3.0485 13.2771 2.2868 5.7011 1.5463 0.3239 0.8670 32.9089 0.2508 'International Tables Vol C 4.2.6.8 and 6.1.1.4'
S 0.1246 0.1234 6.9053 1.4679 5.2034 22.2151 1.4379 0.2536 1.5863 56.1720 0.8669 'International Tables Vol C 4.2.6.8 and 6.1.1.4'
F 0.0171 0.0103 3.5392 10.2825 2.6412 4.2944 1.5170 0.2615 1.0243 26.1476 0.2776 'International Tables Vol C 4.2.6.8 and 6.1.1.4'
B 0.0013 0.0007 2.0545 23.2185 1.3326 1.0210 1.0979 60.3498 0.7068 0.1403 -0.1932 'International Tables Vol C 4.2.6.8 and 6.1.1.4'

loop_
_geom_angle_atom_site_label_1
_geom_angle_atom_site_label_2
_geom_angle_atom_site_label_3
_geom_angle
_geom_angle_publ_flag
C2 C1 C11 104.6(3) yes
C2 C1 H11 111.2 no
C11 C1 H11 111.0 no
C2 C1 H12 109.7 no
C11 C1 H12 109.8 no
H11 C1 H12 110.4 no
C1 C2 C9 104.9(3) yes
C1 C2 H22 110.1 no
C9 C2 H22 109.8 no
C1 C2 H21 111.3 no
C9 C2 H21 111.0 no
H22 C2 H21 109.6 no
C4 C3 C9 118.4(3) yes
C4 C3 H31 120.6 no
C9 C3 H31 121.0 no
C3 C4 C5 121.8(3) yes
C3 C4 H41 119.5 no
C5 C4 H41 118.6 no
C4 C5 C10 122.9(3) yes
C4 C5 N10 116.1(3) yes
C10 C5 N10 120.9(3) yes
C7 C6 C10 117.9(3) yes
C7 C6 B1 111.9(3) yes
C10 C6 B1 130.2(3) yes
C6 C7 C8 125.3(3) yes
C6 C7 H71 117.7 no
C8 C7 H71 117.0 no
C7 C8 C11 117.3(3) yes
C7 C8 H81 121.1 no
C11 C8 H81 121.6 no
C2 C9 C3 131.6(3) yes
C2 C9 C12 108.8(3) yes
C3 C9 C12 119.5(3) yes
C6 C10 C5 131.9(3) yes
C6 C10 C12 115.4(3) yes
C5 C10 C12 112.7(3) yes
C1 C11 C8 130.9(3) yes
C1 C11 C12 109.3(3) yes
C8 C11 C12 119.8(3) yes
C10 C12 C9 124.6(3) yes
C10 C12 C11 124.2(3) yes
C9 C12 C11 111.1(3) yes
N10 C13 H132 108.0 no
N10 C13 H131 108.8 no
H132 C13 H131 110.1 no
N10 C13 H133 107.9 no
H132 C13 H133 110.2 no
H131 C13 H133 111.7 no
N10 C14 H142 108.7 no
N10 C14 H141 108.9 no
H142 C14 H141 109.7 no
N10 C14 H143 109.0 no
H142 C14 H143 110.5 no
H141 C14 H143 110.0 no
C16 C15 C17 115.7(4) yes
C16 C15 C18 114.8(3) yes
C17 C15 C18 109.5(4) yes
C16 C15 O1 101.6(3) yes
C17 C15 O1 105.6(3) yes
C18 C15 O1 108.8(4) yes
C15 C16 C19 112.5(4) yes
C15 C16 C20 114.1(4) yes
C19 C16 C20 111.9(5) yes
C15 C16 O2 102.2(3) yes
C19 C16 O2 107.9(4) yes
C20 C16 O2 107.5(4) yes
C15 C17 H173 110.2 no
C15 C17 H172 108.8 no
H173 C17 H172 109.9 no
C15 C17 H171 109.7 no
H173 C17 H171 109.9 no
H172 C17 H171 108.3 no
C15 C18 H183 109.7 no
C15 C18 H182 109.1 no
H183 C18 H182 109.9 no
C15 C18 H181 109.0 no
H183 C18 H181 109.9 no
H182 C18 H181 109.3 no
C16 C19 H193 108.1 no
C16 C19 H192 107.8 no
H193 C19 H192 110.6 no
C16 C19 H191 108.0 no
H193 C19 H191 111.5 no
H192 C19 H191 110.7 no
C16 C20 H203 108.2 no
C16 C20 H202 109.3 no
H203 C20 H202 109.0 no
C16 C20 H201 109.6 no
H203 C20 H201 110.4 no
H202 C20 H201 110.3 no
C22 C21 C31 104.6(3) yes
C22 C21 H211 111.0 no
C31 C21 H211 109.6 no
C22 C21 H212 111.0 no
C31 C21 H212 110.4 no
H211 C21 H212 110.1 no
C21 C22 C29 105.5(3) yes
C21 C22 H222 110.9 no
C29 C22 H222 109.8 no
C21 C22 H221 110.4 no
C29 C22 H221 111.0 no
H222 C22 H221 109.2 no
C24 C23 C29 118.4(3) yes
C24 C23 H231 120.4 no
C29 C23 H231 121.3 no
C23 C24 C25 122.1(3) yes
C23 C24 H241 119.2 no
C25 C24 H241 118.7 no
C24 C25 C30 122.4(3) yes
C24 C25 N21 116.4(3) yes
C30 C25 N21 120.9(3) yes
C27 C26 C30 117.0(3) yes
C27 C26 B21 113.0(3) yes
C30 C26 B21 130.0(3) yes
C26 C27 C28 125.3(3) yes
C26 C27 H271 117.7 no
C28 C27 H271 117.0 no
C27 C28 C31 117.9(3) yes
C27 C28 H281 121.3 no
C31 C28 H281 120.8 no
C22 C29 C23 131.7(3) yes
C22 C29 C32 108.9(3) yes
C23 C29 C32 119.3(3) yes
C26 C30 C25 130.5(3) yes
C26 C30 C32 116.7(3) yes
C25 C30 C32 112.8(3) yes
C21 C31 C28 131.3(3) yes
C21 C31 C32 109.2(3) yes
C28 C31 C32 119.5(3) yes
C30 C32 C29 125.0(3) yes
C30 C32 C31 123.4(3) yes
C29 C32 C31 111.6(3) yes
N21 C33 H333 108.9 no
N21 C33 H332 109.8 no
H333 C33 H332 110.1 no
N21 C33 H331 108.4 no
H333 C33 H331 110.1 no
H332 C33 H331 109.5 no
N21 C34 H343 109.3 no
N21 C34 H342 108.2 no
H343 C34 H342 109.9 no
N21 C34 H341 109.1 no
H343 C34 H341 110.1 no
H342 C34 H341 110.2 no
C36 C35 O210 101.3(4) yes
C36 C35 O21 101.8(4) yes
C36 C35 C37 114.3(4) yes
O210 C35 C37 127.4(5) yes
O21 C35 C37 109.0(5) yes
C36 C35 C370 114.2(4) yes
O210 C35 C370 106.5(5) yes
O21 C35 C370 86.0(5) yes
C36 C35 C38 114.4(5) yes
O21 C35 C38 107.4(5) yes
C37 C35 C38 109.4(5) yes
C370 C35 C38 125.1(6) yes
C36 C35 C380 115.9(5) yes
O210 C35 C380 106.2(5) yes
O21 C35 C380 124.0(5) yes
C370 C35 C380 111.5(6) yes
C35 C36 O22 103.2(4) yes
C35 C36 O220 102.3(4) yes
C35 C36 C390 113.2(5) yes
O22 C36 C390 126.7(5) yes
O220 C36 C390 106.6(5) yes
C35 C36 C39 113.2(5) yes
O22 C36 C39 107.8(5) yes
C35 C36 C400 113.9(4) yes
O22 C36 C400 83.0(5) yes
O220 C36 C400 106.1(5) yes
C390 C36 C400 113.5(6) yes
C39 C36 C400 127.4(6) yes
C35 C36 C40 113.6(4) yes
O22 C36 C40 108.1(5) yes
O220 C36 C40 128.9(5) yes
C39 C36 C40 110.5(5) yes
C42 C41 C51 104.4(3) yes
C42 C41 H411 110.9 no
C51 C41 H411 110.1 no
C42 C41 H412 110.9 no
C51 C41 H412 110.5 no
H411 C41 H412 109.8 no
C41 C42 C49 105.3(3) yes
C41 C42 H422 110.1 no
C49 C42 H422 109.9 no
C41 C42 H421 110.5 no
C49 C42 H421 110.9 no
H422 C42 H421 110.0 no
C44 C43 C49 118.1(3) yes
C44 C43 H431 120.8 no
C49 C43 H431 121.0 no
C43 C44 C45 122.3(4) yes
C43 C44 H441 119.1 no
C45 C44 H441 118.6 no
C44 C45 C50 122.3(3) yes
C44 C45 N41 115.7(3) yes
C50 C45 N41 122.0(3) yes
C47 C46 C50 117.1(3) yes
C47 C46 B41 112.9(3) yes
C50 C46 B41 129.9(3) yes
C46 C47 C48 125.4(4) yes
C46 C47 H471 116.8 no
C48 C47 H471 117.8 no
C47 C48 C51 118.0(4) yes
C47 C48 H481 121.0 no
C51 C48 H481 121.0 no
C42 C49 C43 131.4(3) yes
C42 C49 C52 109.2(3) yes
C43 C49 C52 119.3(3) yes
C46 C50 C45 130.7(3) yes
C46 C50 C52 116.3(3) yes
C45 C50 C52 113.0(3) yes
C41 C51 C48 131.0(4) yes
C41 C51 C52 109.8(3) yes
C48 C51 C52 119.2(4) yes
C50 C52 C49 124.9(3) yes
C50 C52 C51 123.9(3) yes
C49 C52 C51 111.2(3) yes
N41 C53 H532 108.2 no
N41 C53 H531 108.2 no
H532 C53 H531 110.5 no
N41 C53 H533 109.2 no
H532 C53 H533 110.1 no
H531 C53 H533 110.6 no
N41 C54 H542 109.4 no
N41 C54 H541 108.5 no
H542 C54 H541 109.3 no
N41 C54 H543 109.5 no
H542 C54 H543 109.5 no
H541 C54 H543 110.6 no
C56 C55 O410 101.8(7) yes
C56 C55 C580 118.7(7) yes
O410 C55 C580 110.6(8) yes
C56 C55 C58 111.4(4) yes
C56 C55 C570 112.9(6) yes
O410 C55 C570 106.1(8) yes
C580 C55 C570 106.1(9) yes
C58 C55 C570 129.7(7) yes
C56 C55 C57 115.1(4) yes
O410 C55 C57 124.3(6) yes
C58 C55 C57 113.9(5) yes
C56 C55 O41 102.5(3) yes
C580 C55 O41 124.4(7) yes
C58 C55 O41 104.1(4) yes
C57 C55 O41 108.5(4) yes
C55 C56 O42 103.1(3) yes
C55 C56 C60 117.3(4) yes
O42 C56 C60 106.1(4) yes
C55 C56 C600 106.4(7) yes
C55 C56 C59 112.7(4) yes
O42 C56 C59 103.2(4) yes
C60 C56 C59 112.6(5) yes
C600 C56 C59 131.7(7) yes
C55 C56 C590 114.7(7) yes
O42 C56 C590 126.3(8) yes
C60 C56 C590 89.4(8) yes
C600 C56 C590 109.2(10) yes
C55 C56 O420 104.3(6) yes
C60 C56 O420 121.3(7) yes
C600 C56 O420 112.7(9) yes
C590 C56 O420 109.6(10) yes
F62 C61 F63 107.0(4) yes
F62 C61 F64 108.8(4) yes
F63 C61 F64 106.7(5) yes
F62 C61 S65 110.3(4) yes
F63 C61 S65 111.6(3) yes
F64 C61 S65 112.2(3) yes
F70 C69 F71 107.2(4) yes
F70 C69 F72 107.0(4) yes
F71 C69 F72 107.3(4) yes
F70 C69 S73 111.8(3) yes
F71 C69 S73 111.6(4) yes
F72 C69 S73 111.7(4) yes
F78 C77 F79 96.8(5) yes
F78 C77 F80 100.0(4) yes
F79 C77 F80 119.2(6) yes
F78 C77 S81 105.1(5) yes
F79 C77 S81 116.4(4) yes
F80 C77 S81 114.4(3) yes
C61 S65 O66 103.0(2) yes
C61 S65 O67 102.5(2) yes
O66 S65 O67 114.6(2) yes
C61 S65 O68 103.3(2) yes
O66 S65 O68 115.9(2) yes
O67 S65 O68 115.0(2) yes
C69 S73 O74 102.1(2) yes
C69 S73 O75 103.4(2) yes
O74 S73 O75 114.8(2) yes
C69 S73 O76 103.1(2) yes
O74 S73 O76 114.7(2) yes
O75 S73 O76 115.9(2) yes
C77 S81 O82 106.4(2) yes
C77 S81 O83 104.4(3) yes
O82 S81 O83 118.8(3) yes
C77 S81 O84 105.0(3) yes
O82 S81 O84 114.4(4) yes
O83 S81 O84 106.5(3) yes
C15 O1 B1 107.7(3) yes
C16 O2 B1 109.0(3) yes
C6 B1 O1 125.9(4) yes
C6 B1 O2 122.3(4) yes
O1 B1 O2 111.8(3) yes
C26 B21 O210 124.0(4) yes
C26 B21 O21 126.7(4) yes
C26 B21 O22 123.1(4) yes
O210 B21 O22 105.4(5) yes
O21 B21 O22 110.0(5) yes
C26 B21 O220 120.8(4) yes
O210 B21 O220 115.2(5) yes
O21 B21 O220 107.6(5) yes
C46 B41 O42 119.1(4) yes
C46 B41 O410 129.2(6) yes
O42 B41 O410 108.2(7) yes
C46 B41 O420 124.0(6) yes
O410 B41 O420 106.8(8) yes
C46 B41 O41 125.2(4) yes
O42 B41 O41 115.8(4) yes
O420 B41 O41 106.4(6) yes
C13 N10 C5 113.0(3) yes
C13 N10 C14 112.4(4) yes
C5 N10 C14 112.1(3) yes
C13 N10 H101 106.3 no
C5 N10 H101 106.2 no
C14 N10 H101 106.3 no
C33 N21 C34 110.7(4) yes
C33 N21 C25 110.3(3) yes
C34 N21 C25 115.7(3) yes
C33 N21 H213 106.6 no
C34 N21 H213 106.5 no
C25 N21 H213 106.5 no
C53 N41 C54 110.8(3) yes
C53 N41 C45 111.9(3) yes
C54 N41 C45 113.7(3) yes
C53 N41 H413 106.6 no
C54 N41 H413 106.7 no
C45 N41 H413 106.6 no
C35 O210 B21 106.2(5) yes
C35 O21 B21 111.3(5) yes
C36 O22 B21 108.7(5) yes
C36 O220 B21 106.6(5) yes
C35 C37 H371 108.4 no
C35 C37 H372 108.8 no
H371 C37 H372 109.5 no
C35 C37 H373 111.1 no
H371 C37 H373 109.5 no
H372 C37 H373 109.5 no
C35 C370 H3701 108.9 no
C35 C370 H3702 110.3 no
H3701 C370 H3702 109.5 no
C35 C370 H3703 109.2 no
H3701 C370 H3703 109.5 no
H3702 C370 H3703 109.5 no
C36 C390 H3901 110.3 no
C36 C390 H3902 109.5 no
H3901 C390 H3902 109.5 no
C36 C390 H3903 108.6 no
H3901 C390 H3903 109.5 no
H3902 C390 H3903 109.5 no
C36 C39 H391 109.0 no
C36 C39 H392 109.1 no
H391 C39 H392 109.5 no
C36 C39 H393 110.2 no
H391 C39 H393 109.5 no
H392 C39 H393 109.5 no
C35 C38 H381 109.2 no
C35 C38 H382 108.8 no
H381 C38 H382 109.5 no
C35 C38 H383 110.5 no
H381 C38 H383 109.5 no
H382 C38 H383 109.5 no
C35 C380 H3801 108.7 no
C35 C380 H3802 109.1 no
H3801 C380 H3802 109.5 no
C35 C380 H3803 110.6 no
H3801 C380 H3803 109.5 no
H3802 C380 H3803 109.5 no
C36 C400 H4001 108.2 no
C36 C400 H4002 109.9 no
H4001 C400 H4002 109.5 no
C36 C400 H4003 110.3 no
H4001 C400 H4003 109.5 no
H4002 C400 H4003 109.5 no
C36 C40 H401 110.5 no
C36 C40 H402 109.4 no
H401 C40 H402 109.5 no
C36 C40 H403 108.4 no
H401 C40 H403 109.5 no
H402 C40 H403 109.5 no
C56 O42 B41 106.5(4) yes
C55 O410 B41 112.1(10) yes
C56 C60 H601 107.5 no
C56 C60 H603 112.1 no
H601 C60 H603 109.5 no
C56 C60 H602 109.3 no
H601 C60 H602 109.2 no
H603 C60 H602 109.2 no
C56 C600 H6001 111.2 no
C56 C600 H6002 116.0 no
H6001 C600 H6002 109.5 no
C56 C600 H6003 100.9 no
H6001 C600 H6003 109.5 no
H6002 C600 H6003 109.5 no
C55 C580 H5801 114.5 no
C55 C580 H5802 114.0 no
H5801 C580 H5802 109.5 no
C55 C580 H5803 99.4 no
H5801 C580 H5803 109.5 no
H5802 C580 H5803 109.5 no
C55 C58 H581 110.5 no
C55 C58 H582 108.2 no
H581 C58 H582 109.5 no
C55 C58 H583 109.7 no
H581 C58 H583 109.5 no
H582 C58 H583 109.5 no
C56 C59 H591 107.6 no
C56 C59 H592 111.0 no
H591 C59 H592 109.5 no
C56 C59 H593 109.7 no
H591 C59 H593 109.5 no
H592 C59 H593 109.5 no
C56 C590 H5901 113.5 no
C56 C590 H5902 104.1 no
H5901 C590 H5902 109.5 no
C56 C590 H5903 110.7 no
H5901 C590 H5903 109.5 no
H5902 C590 H5903 109.5 no
C55 C570 H5701 109.2 no
C55 C570 H5702 108.0 no
H5701 C570 H5702 109.5 no
C55 C570 H5703 111.1 no
H5701 C570 H5703 109.5 no
H5702 C570 H5703 109.5 no
C55 C57 H571 109.7 no
C55 C57 H572 110.1 no
H571 C57 H572 109.5 no
C55 C57 H573 108.6 no
H571 C57 H573 109.5 no
H572 C57 H573 109.5 no
C56 O420 B41 111.8(9) yes
C55 O41 B41 106.6(4) yes

loop_
_geom_bond_atom_site_label_1
_geom_bond_atom_site_label_2
_geom_bond_distance
_geom_bond_publ_flag
C1 C2 1.545(5) yes
C1 C11 1.513(5) yes
C1 H11 0.975 no
C1 H12 0.975 no
C2 C9 1.516(5) yes
C2 H22 0.972 no
C2 H21 0.982 no
C3 C4 1.406(6) yes
C3 C9 1.356(5) yes
C3 H31 0.942 no
C4 C5 1.381(5) yes
C4 H41 0.940 no
C5 C10 1.421(5) yes
C5 N10 1.488(5) yes
C6 C7 1.387(5) yes
C6 C10 1.453(5) yes
C6 B1 1.555(6) yes
C7 C8 1.415(5) yes
C7 H71 0.946 no
C8 C11 1.364(5) yes
C8 H81 0.938 no
C9 C12 1.418(5) yes
C10 C12 1.422(5) yes
C11 C12 1.410(5) yes
C13 N10 1.489(5) yes
C13 H132 0.973 no
C13 H131 0.974 no
C13 H133 0.978 no
C14 N10 1.484(6) yes
C14 H142 0.963 no
C14 H141 0.972 no
C14 H143 0.969 no
C15 C16 1.563(6) yes
C15 C17 1.518(6) yes
C15 C18 1.484(6) yes
C15 O1 1.481(5) yes
C16 C19 1.516(7) yes
C16 C20 1.489(7) yes
C16 O2 1.459(5) yes
C17 H173 0.970 no
C17 H172 0.961 no
C17 H171 0.969 no
C18 H183 0.949 no
C18 H182 0.953 no
C18 H181 0.958 no
C19 H193 0.964 no
C19 H192 0.957 no
C19 H191 0.971 no
C20 H203 0.960 no
C20 H202 0.968 no
C20 H201 0.965 no
C21 C22 1.548(5) yes
C21 C31 1.521(5) yes
C21 H211 0.972 no
C21 H212 0.981 no
C22 C29 1.511(5) yes
C22 H222 0.968 no
C22 H221 0.975 no
C23 C24 1.412(5) yes
C23 C29 1.360(5) yes
C23 H231 0.941 no
C24 C25 1.376(5) yes
C24 H241 0.937 no
C25 C30 1.433(5) yes
C25 N21 1.477(4) yes
C26 C27 1.387(5) yes
C26 C30 1.442(5) yes
C26 B21 1.564(5) yes
C27 C28 1.410(5) yes
C27 H271 0.935 no
C28 C31 1.354(5) yes
C28 H281 0.934 no
C29 C32 1.415(5) yes
C30 C32 1.419(5) yes
C31 C32 1.411(5) yes
C33 N21 1.492(6) yes
C33 H333 0.956 no
C33 H332 0.963 no
C33 H331 0.956 no
C34 N21 1.486(5) yes
C34 H343 0.962 no
C34 H342 0.966 no
C34 H341 0.965 no
C35 C36 1.567(5) yes
C35 O210 1.518(8) yes
C35 O21 1.443(8) yes
C35 C37 1.540(10) yes
C35 C370 1.505(11) yes
C35 C38 1.511(11) yes
C35 C380 1.520(11) yes
C36 O22 1.441(7) yes
C36 O220 1.512(7) yes
C36 C390 1.508(10) yes
C36 C39 1.517(10) yes
C36 C400 1.510(10) yes
C36 C40 1.543(10) yes
C41 C42 1.552(6) yes
C41 C51 1.511(5) yes
C41 H411 0.976 no
C41 H412 0.974 no
C42 C49 1.508(5) yes
C42 H422 0.978 no
C42 H421 0.976 no
C43 C44 1.413(5) yes
C43 C49 1.361(6) yes
C43 H431 0.940 no
C44 C45 1.374(5) yes
C44 H441 0.938 no
C45 C50 1.425(5) yes
C45 N41 1.483(4) yes
C46 C47 1.391(6) yes
C46 C50 1.446(5) yes
C46 B41 1.562(6) yes
C47 C48 1.399(6) yes
C47 H471 0.940 no
C48 C51 1.366(6) yes
C48 H481 0.933 no
C49 C52 1.413(5) yes
C50 C52 1.418(5) yes
C51 C52 1.408(5) yes
C53 N41 1.500(5) yes
C53 H532 0.959 no
C53 H531 0.962 no
C53 H533 0.965 no
C54 N41 1.496(5) yes
C54 H542 0.960 no
C54 H541 0.963 no
C54 H543 0.964 no
C55 C56 1.564(6) yes
C55 O410 1.415(14) yes
C55 C580 1.539(17) yes
C55 C58 1.538(8) yes
C55 C570 1.626(17) yes
C55 C57 1.461(8) yes
C55 O41 1.502(6) yes
C56 O42 1.511(6) yes
C56 C60 1.489(9) yes
C56 C600 1.58(2) yes
C56 C59 1.531(9) yes
C56 C590 1.537(18) yes
C56 O420 1.361(13) yes
C61 F62 1.338(6) yes
C61 F63 1.335(5) yes
C61 F64 1.306(6) yes
C61 S65 1.829(5) yes
C69 F70 1.339(5) yes
C69 F71 1.343(6) yes
C69 F72 1.333(6) yes
C69 S73 1.807(5) yes
C77 F78 1.470(8) yes
C77 F79 1.216(7) yes
C77 F80 1.283(5) yes
C77 S81 1.809(5) yes
S65 O66 1.440(4) yes
S65 O67 1.435(3) yes
S65 O68 1.431(4) yes
S73 O74 1.444(3) yes
S73 O75 1.432(3) yes
S73 O76 1.435(3) yes
S81 O82 1.397(4) yes
S81 O83 1.374(4) yes
S81 O84 1.491(5) yes
O1 B1 1.375(5) yes
O2 B1 1.362(5) yes
B21 O210 1.371(8) yes
B21 O21 1.358(8) yes
B21 O22 1.389(8) yes
B21 O220 1.354(8) yes
B41 O42 1.345(6) yes
B41 O410 1.370(15) yes
B41 O420 1.405(12) yes
B41 O41 1.378(7) yes
N10 H101 0.860 no
N21 H213 0.860 no
N41 H413 0.860 no
C37 H371 0.950 no
C37 H372 0.950 no
C37 H373 0.950 no
C370 H3701 0.950 no
C370 H3702 0.950 no
C370 H3703 0.950 no
C390 H3901 0.950 no
C390 H3902 0.950 no
C390 H3903 0.950 no
C39 H391 0.950 no
C39 H392 0.950 no
C39 H393 0.950 no
C38 H381 0.950 no
C38 H382 0.950 no
C38 H383 0.950 no
C380 H3801 0.950 no
C380 H3802 0.950 no
C380 H3803 0.950 no
C400 H4001 0.950 no
C400 H4002 0.950 no
C400 H4003 0.950 no
C40 H401 0.950 no
C40 H402 0.950 no
C40 H403 0.950 no
C60 H601 0.950 no
C60 H603 0.950 no
C60 H602 0.950 no
C600 H6001 0.950 no
C600 H6002 0.950 no
C600 H6003 0.950 no
C580 H5801 0.950 no
C580 H5802 0.950 no
C580 H5803 0.950 no
C58 H581 0.950 no
C58 H582 0.950 no
C58 H583 0.950 no
C59 H591 0.950 no
C59 H592 0.950 no
C59 H593 0.950 no
C590 H5901 0.950 no
C590 H5902 0.950 no
C590 H5903 0.950 no
C570 H5701 0.950 no
C570 H5702 0.950 no
C570 H5703 0.950 no
C57 H571 0.950 no
C57 H572 0.950 no
C57 H573 0.950 no

loop_
_geom_hbond_atom_site_label_D
_geom_hbond_atom_site_label_H
_geom_hbond_atom_site_label_A
_geom_hbond_site_symmetry_A
_geom_hbond_angle_DHA
_geom_hbond_distance_DH
_geom_hbond_distance_HA
_geom_hbond_distance_DA
_geom_hbond_publ_flag
C1 H12 O2 2_667 169.0 0.975 2.413 3.377(8) yes
C4 H41 O66 . 152.0 0.940 2.459 3.318(8) yes
C13 H132 O83 2_657 157.0 0.973 2.442 3.361(8) yes
C13 H131 O84 . 165.0 0.974 2.558 3.508(8) yes
C14 H143 O68 . 152.0 0.969 2.351 3.237(8) yes
C18 H183 O83 2_657 162.0 0.949 2.478 3.395(8) yes
C24 H241 O74 . 161.0 0.937 2.425 3.326(8) yes
C33 H332 O66 . 157.0 0.963 2.580 3.486(8) yes
C34 H343 O74 2_666 124.0 0.962 2.575 3.211(8) yes
C34 H342 O74 . 165.0 0.966 2.489 3.432(8) yes
C34 H341 O42 . 143.0 0.965 2.348 3.176(8) yes
C44 H441 O82 2_567 156.0 0.938 2.484 3.361(8) yes
C53 H532 O67 1_465 152.0 0.959 2.364 3.242(8) yes
C53 H531 O82 2_567 163.0 0.962 2.380 3.311(8) yes
C54 H542 O67 1_465 147.0 0.960 2.469 3.313(8) yes
C570 H5702 O67 1_465 161.0 0.950 2.420 3.332(8) yes
C57 H5702 O67 1_465 136.0 1.164 2.420 3.351(8) yes
C570 H572 O67 1_465 141.0 1.067 2.435 3.332(8) yes
C57 H572 O67 1_465 162.0 0.950 2.435 3.351(8) yes
C600 H6001 O74 . 126.0 0.950 2.557 3.213(8) yes
C390 H3903 O76 1_545 168.0 0.950 2.579 3.513(8) yes
N10 H101 O1 . 170.0 0.860 1.824 2.675(8) yes
N21 H213 O210 . 176.0 0.860 1.826 2.685(8) yes
N21 H213 O21 . 165.0 0.860 1.786 2.626(8) yes
N41 H413 O410 . 168.0 0.860 1.869 2.716(8) yes
N41 H413 O41 . 176.0 0.860 1.805 2.664(8) yes
